data_2216578
loop_
_publ_author_name
'Dou, Qing-Qing'
'He, Yong-Ke'
'Zhang, Li-Tian'
'Han, Zheng-Bo'

_publ_section_title
;<i>catena</i>-Poly[4,4'-bipyridinium
 [bis(\m~3~-pyrazole-3,5-dicarboxylato-\k^5^<i>O</i>^5^,<i>N</i>^1^:<i>N</i>^2^,<i>O</i>^3^:<i>O</i>^3^)dicopper(II)]]
;
_journal_coeditor_code HY2090
_journal_issue 12
_journal_name_full 'Acta Crystallographica Section E'
_journal_page_first m2908
_journal_page_last m2909
_journal_paper_doi 10.1107/S1600536807054864
_journal_volume 63
_journal_year 2007
_chemical_formula_iupac '(C10 H10 N2) [Cu2 (C5 H N2 O4)2]'
_chemical_formula_moiety 'C10 H10 N2 2+, C10 H2 Cu2 N4 O8 2-'
_chemical_formula_sum 'C20 H12 Cu2 N6 O8'
_chemical_formula_weight 591.44
_chemical_name_systematic
;
catena-Poly[4,4'-bipyridinium [bis(\m~3~-pyrazole-3,5-dicarboxylato-
\k^5^O^5^,N^1^:N^2^,O^3^:O^3^)dicopper(II)]]
;
_space_group_IT_number 14
_symmetry_cell_setting monoclinic
_symmetry_space_group_name_Hall '-P 2ybc'
_symmetry_space_group_name_H-M 'P 1 21/c 1'
_atom_sites_solution_hydrogens geom
_atom_sites_solution_primary direct
_atom_sites_solution_secondary difmap
_audit_creation_method SHELXL-97
_cell_angle_alpha 90.00
_cell_angle_beta 101.862(15)
_cell_angle_gamma 90.00
_cell_formula_units_Z 2
_cell_length_a 8.1582(18)
_cell_length_b 6.3620(12)
_cell_length_c 18.679(3)
_cell_measurement_reflns_used 2356
_cell_measurement_temperature 293(2)
_cell_measurement_theta_max 25.01
_cell_measurement_theta_min 2.33
_cell_volume 948.8(3)
_computing_cell_refinement 'SAINT (Bruker, 2001)'
_computing_data_collection 'SMART (Bruker, 2001)'
_computing_data_reduction 'SAINT (Bruker, 2001)'
_computing_molecular_graphics 'SHELXTL (Bruker, 2001)'
_computing_publication_material 'SHELXTL (Bruker, 2001)'
_computing_structure_refinement 'SHELXL97 (Sheldrick, 1997)'
_computing_structure_solution 'SHELXS97 (Sheldrick, 1997)'
_diffrn_ambient_temperature 293(2)
_diffrn_measured_fraction_theta_full 0.999
_diffrn_measured_fraction_theta_max 0.999
_diffrn_measurement_device_type 'Bruker SMART APEX CCD area-detector'
_diffrn_measurement_method '\f and \w scan'
_diffrn_radiation_monochromator graphite
_diffrn_radiation_source 'fine-focus sealed tube'
_diffrn_radiation_type MoK\a
_diffrn_radiation_wavelength 0.71073
_diffrn_reflns_av_R_equivalents 0.0180
_diffrn_reflns_av_sigmaI/netI 0.0285
_diffrn_reflns_limit_h_max 1
_diffrn_reflns_limit_h_min -10
_diffrn_reflns_limit_k_max 1
_diffrn_reflns_limit_k_min -8
_diffrn_reflns_limit_l_max 24
_diffrn_reflns_limit_l_min -24
_diffrn_reflns_number 3105
_diffrn_reflns_theta_full 27.50
_diffrn_reflns_theta_max 27.50
_diffrn_reflns_theta_min 2.23
_exptl_absorpt_coefficient_mu 2.313
_exptl_absorpt_correction_T_max 0.5535
_exptl_absorpt_correction_T_min 0.4158
_exptl_absorpt_correction_type multi-scan
_exptl_absorpt_process_details '(SADABS; Sheldrick, 1996)'
_exptl_crystal_colour black
_exptl_crystal_density_diffrn 2.070
_exptl_crystal_density_method 'not measured'
_exptl_crystal_description block
_exptl_crystal_F_000 592
_exptl_crystal_size_max 0.46
_exptl_crystal_size_mid 0.35
_exptl_crystal_size_min 0.29
_refine_diff_density_max 0.375
_refine_diff_density_min -0.356
_refine_ls_extinction_coef 0.0249(13)
_refine_ls_extinction_expression Fc^*^=kFc[1+0.001xFc^2^\l^3^/sin(2\q)]^-1/4^
_refine_ls_extinction_method SHELXL
_refine_ls_goodness_of_fit_ref 1.054
_refine_ls_hydrogen_treatment constr
_refine_ls_matrix_type full
_refine_ls_number_parameters 164
_refine_ls_number_reflns 2187
_refine_ls_number_restraints 0
_refine_ls_restrained_S_all 1.054
_refine_ls_R_factor_all 0.0276
_refine_ls_R_factor_gt 0.0253
_refine_ls_shift/su_max 0.001
_refine_ls_shift/su_mean 0.000
_refine_ls_structure_factor_coef Fsqd
_refine_ls_weighting_details 'calc w=1/[\s^2^(Fo^2^)+(0.0338P)^2^+0.6043P] where P=(Fo^2^+2Fc^2^)/3'
_refine_ls_weighting_scheme calc
_refine_ls_wR_factor_gt 0.0696
_refine_ls_wR_factor_ref 0.0714
_reflns_number_gt 2032
_reflns_number_total 2187
_reflns_threshold_expression >2\s(I)
_cod_data_source_file hy2090.cif
_cod_data_source_block I
_cod_depositor_comments
;
The following automatic conversions were performed:
'_symmetry_cell_setting' value 'Monoclinic' changed to 'monoclinic'
according to '/home/saulius/struct/CIF-dictionaries/cif_core.dic'
dictionary named 'cif_core.dic' version 2.4.1 from 2010-06-29.

Automatic conversion script
Id: cif_fix_enum 1527 2010-12-29 10:47:43Z saulius 

The following automatic conversions were performed:

'_symmetry_cell_setting' value 'Monoclinic' changed to 'monoclinic'
according to /home/saulius/struct/CIF-dictionaries/cif_core.dic
dictionary named 'cif_core.dic' version 2.4.1 from 2010-06-29.

Automatic conversion script
Id: cif_fix_values 1715 2011-07-08 13:25:40Z adriana 
;
_cod_original_sg_symbol_H-M 'P 21/c'
_cod_database_code 2216578
_cod_database_fobs_code 2216578

loop_
_symmetry_equiv_pos_as_xyz
'x, y, z'
'-x, y+1/2, -z+1/2'
'-x, -y, -z'
'x, -y-1/2, z-1/2'

loop_
_atom_site_type_symbol
_atom_site_label
_atom_site_fract_x
_atom_site_fract_y
_atom_site_fract_z
_atom_site_U_iso_or_equiv
_atom_site_adp_type
_atom_site_calc_flag
_atom_site_refinement_flags
_atom_site_occupancy
Cu Cu1 0.11209(3) 0.72576(4) 0.501800(11) 0.02128(11) Uani d . 1
C C1 0.3356(2) 0.7260(3) 0.63644(10) 0.0214(4) Uani d . 1
C C2 0.2373(2) 0.9262(3) 0.63423(9) 0.0197(3) Uani d . 1
C C3 0.2260(2) 1.1011(3) 0.67817(9) 0.0216(4) Uani d . 1
H H3A 0.2843 1.1266 0.7256 0.026 Uiso calc R 1
C C4 0.1067(2) 1.2288(3) 0.63437(10) 0.0201(3) Uani d . 1
C C5 0.0225(2) 1.4354(3) 0.63753(9) 0.0207(3) Uani d . 1
C C6 0.3833(3) 1.7140(3) 0.85036(11) 0.0309(4) Uani d . 1
H H6A 0.4011 1.8292 0.8223 0.037 Uiso calc R 1
C C7 0.4729(3) 1.6925(3) 0.92106(11) 0.0267(4) Uani d . 1
H H7A 0.5494 1.7956 0.9413 0.032 Uiso calc R 1
C C8 0.4491(2) 1.5165(3) 0.96242(9) 0.0202(3) Uani d . 1
C C9 0.3284(2) 1.3702(3) 0.93080(10) 0.0271(4) Uani d . 1
H H9A 0.3078 1.2525 0.9571 0.033 Uiso calc R 1
C C10 0.2399(3) 1.4006(4) 0.86062(10) 0.0303(4) Uani d . 1
H H10A 0.1584 1.3043 0.8396 0.036 Uiso calc R 1
N N1 0.1315(2) 0.9517(2) 0.56971(8) 0.0244(3) Uani d . 1
N N2 0.0535(2) 1.1346(2) 0.56948(8) 0.0248(3) Uani d . 1
N N3 0.2707(2) 1.5681(3) 0.82268(8) 0.0301(4) Uani d . 1
H H3B 0.2158 1.5826 0.7785 0.036 Uiso calc R 1
O O1 0.29805(16) 0.6162(2) 0.57641(7) 0.0238(3) Uani d . 1
O O2 0.44127(18) 0.6763(3) 0.69028(8) 0.0318(3) Uani d . 1
O O3 -0.07916(17) 1.4892(2) 0.57719(7) 0.0255(3) Uani d . 1
O O4 0.04633(18) 1.5447(2) 0.69333(7) 0.0278(3) Uani d . 1

loop_
_atom_site_aniso_label
_atom_site_aniso_U_11
_atom_site_aniso_U_22
_atom_site_aniso_U_33
_atom_site_aniso_U_12
_atom_site_aniso_U_13
_atom_site_aniso_U_23
Cu1 0.02635(15) 0.01578(14) 0.01696(14) 0.00340(8) -0.00663(9) -0.00196(7)
C1 0.0207(8) 0.0222(9) 0.0194(8) 0.0004(7) 0.0000(7) 0.0038(7)
C2 0.0210(8) 0.0208(8) 0.0147(7) -0.0008(7) -0.0027(6) 0.0023(6)
C3 0.0230(8) 0.0251(9) 0.0144(7) 0.0003(7) -0.0018(6) 0.0003(7)
C4 0.0233(8) 0.0193(8) 0.0155(8) -0.0017(7) -0.0009(7) -0.0013(6)
C5 0.0225(8) 0.0202(8) 0.0179(7) -0.0012(7) 0.0006(6) -0.0021(7)
C6 0.0363(11) 0.0330(11) 0.0225(9) 0.0010(9) 0.0040(8) 0.0058(8)
C7 0.0286(9) 0.0272(10) 0.0227(9) -0.0055(8) 0.0013(7) 0.0019(8)
C8 0.0197(8) 0.0250(9) 0.0157(8) -0.0004(7) 0.0029(6) -0.0009(7)
C9 0.0274(9) 0.0317(10) 0.0207(8) -0.0073(8) 0.0012(7) 0.0009(8)
C10 0.0287(9) 0.0371(11) 0.0225(8) -0.0053(8) -0.0010(7) -0.0052(8)
N1 0.0309(8) 0.0176(7) 0.0194(7) 0.0046(6) -0.0072(6) -0.0014(6)
N2 0.0324(8) 0.0170(7) 0.0194(7) 0.0051(6) -0.0079(6) -0.0018(6)
N3 0.0312(8) 0.0412(10) 0.0150(7) 0.0046(8) -0.0020(6) 0.0002(7)
O1 0.0253(6) 0.0223(7) 0.0205(6) 0.0054(5) -0.0029(5) -0.0010(5)
O2 0.0312(7) 0.0358(8) 0.0227(6) 0.0097(6) -0.0075(6) 0.0022(6)
O3 0.0297(7) 0.0214(6) 0.0206(6) 0.0056(5) -0.0062(5) -0.0051(5)
O4 0.0327(7) 0.0286(7) 0.0189(6) 0.0043(6) -0.0020(5) -0.0061(5)

loop_
_atom_type_symbol
_atom_type_description
_atom_type_scat_dispersion_real
_atom_type_scat_dispersion_imag
_atom_type_scat_source
C C 0.0033 0.0016 'International Tables Vol C Tables 4.2.6.8 and 6.1.1.4'
H H 0.0000 0.0000 'International Tables Vol C Tables 4.2.6.8 and 6.1.1.4'
N N 0.0061 0.0033 'International Tables Vol C Tables 4.2.6.8 and 6.1.1.4'
O O 0.0106 0.0060 'International Tables Vol C Tables 4.2.6.8 and 6.1.1.4'
Cu Cu 0.3201 1.2651 'International Tables Vol C Tables 4.2.6.8 and 6.1.1.4'

loop_
_geom_angle_atom_site_label_1
_geom_angle_atom_site_label_2
_geom_angle_atom_site_label_3
_geom_angle_site_symmetry_1
_geom_angle_site_symmetry_3
_geom_angle
_geom_angle_publ_flag
N1 Cu1 N2 . 3_576 93.64(7) y
N1 Cu1 O1 . . 81.29(6) y
N2 Cu1 O1 3_576 . 172.70(6) y
N1 Cu1 O3 . 3_576 173.89(6) y
N2 Cu1 O3 3_576 3_576 80.46(6) y
O1 Cu1 O3 . 3_576 104.43(6) yes
N1 Cu1 O3 . 1_545 92.88(6) y
N2 Cu1 O3 3_576 1_545 102.51(6) yes
O1 Cu1 O3 . 1_545 83.08(5) yes
O3 Cu1 O3 3_576 1_545 89.96(5) yes
O2 C1 O1 . . 124.77(18) ?
O2 C1 C2 . . 121.57(17) ?
O1 C1 C2 . . 113.66(15) ?
N1 C2 C3 . . 108.88(16) ?
N1 C2 C1 . . 111.66(16) ?
C3 C2 C1 . . 139.41(16) ?
C4 C3 C2 . . 103.99(15) ?
C4 C3 H3A . . 128.0 ?
C2 C3 H3A . . 128.0 ?
N2 C4 C3 . . 109.06(16) ?
N2 C4 C5 . . 111.32(16) ?
C3 C4 C5 . . 139.62(17) ?
O4 C5 O3 . . 123.05(17) ?
O4 C5 C4 . . 122.45(16) ?
O3 C5 C4 . . 114.50(15) ?
N3 C6 C7 . . 119.33(19) ?
N3 C6 H6A . . 120.3 ?
C7 C6 H6A . . 120.3 ?
C6 C7 C8 . . 120.20(19) ?
C6 C7 H7A . . 119.9 ?
C8 C7 H7A . . 119.9 ?
C9 C8 C7 . . 117.83(16) ?
C9 C8 C8 . 3_687 120.9(2) ?
C7 C8 C8 . 3_687 121.3(2) ?
C10 C9 C8 . . 119.79(19) ?
C10 C9 H9A . . 120.1 ?
C8 C9 H9A . . 120.1 ?
N3 C10 C9 . . 120.04(19) ?
N3 C10 H10A . . 120.0 ?
C9 C10 H10A . . 120.0 ?
N2 N1 C2 . . 109.22(15) ?
N2 N1 Cu1 . . 133.39(12) ?
C2 N1 Cu1 . . 117.27(13) ?
N1 N2 C4 . . 108.85(15) ?
N1 N2 Cu1 . 3_576 132.90(12) ?
C4 N2 Cu1 . 3_576 118.24(13) ?
C10 N3 C6 . . 122.76(17) ?
C10 N3 H3B . . 118.6 ?
C6 N3 H3B . . 118.6 ?
C1 O1 Cu1 . . 115.54(12) ?
C5 O3 Cu1 . 3_576 115.29(12) ?

loop_
_geom_bond_atom_site_label_1
_geom_bond_atom_site_label_2
_geom_bond_site_symmetry_2
_geom_bond_distance
_geom_bond_publ_flag
Cu1 N1 . 1.9021(16) yes
Cu1 N2 3_576 1.9099(15) yes
Cu1 O1 . 1.9647(13) yes
Cu1 O3 3_576 1.9889(13) yes
Cu1 O3 1_545 2.7543(15) yes
C1 O2 . 1.224(2) ?
C1 O1 . 1.303(2) ?
C1 C2 . 1.501(3) ?
C2 N1 . 1.340(2) ?
C2 C3 . 1.397(3) ?
C3 C4 . 1.396(3) ?
C3 H3A . 0.9300 ?
C4 N2 . 1.342(2) ?
C4 C5 . 1.490(2) ?
C5 O4 . 1.235(2) ?
C5 O3 . 1.300(2) ?
C6 N3 . 1.333(3) ?
C6 C7 . 1.378(3) ?
C6 H6A . 0.9300 ?
C7 C8 . 1.397(3) ?
C7 H7A . 0.9300 ?
C8 C9 . 1.395(3) ?
C8 C8 3_687 1.492(3) ?
C9 C10 . 1.374(3) ?
C9 H9A . 0.9300 ?
C10 N3 . 1.332(3) ?
C10 H10A . 0.9300 ?
N1 N2 . 1.326(2) ?
N2 Cu1 3_576 1.9099(15) ?
N3 H3B . 0.8600 ?
O3 Cu1 3_576 1.9889(13) ?

loop_
_geom_hbond_atom_site_label_D
_geom_hbond_atom_site_label_H
_geom_hbond_atom_site_label_A
_geom_hbond_distance_DH
_geom_hbond_distance_HA
_geom_hbond_distance_DA
_geom_hbond_angle_DHA
_geom_hbond_publ_flag
N3 H3B O4 0.86 1.90 2.719(2) 160 y

loop_
_geom_torsion_atom_site_label_1
_geom_torsion_atom_site_label_2
_geom_torsion_atom_site_label_3
_geom_torsion_atom_site_label_4
_geom_torsion_site_symmetry_1
_geom_torsion_site_symmetry_4
_geom_torsion
O2 C1 C2 N1 . . 178.59(18)
O1 C1 C2 N1 . . -0.8(2)
O2 C1 C2 C3 . . 1.8(4)
O1 C1 C2 C3 . . -177.5(2)
N1 C2 C3 C4 . . -0.1(2)
C1 C2 C3 C4 . . 176.7(2)
C2 C3 C4 N2 . . -0.3(2)
C2 C3 C4 C5 . . -179.8(2)
N2 C4 C5 O4 . . 176.42(18)
C3 C4 C5 O4 . . -4.0(4)
N2 C4 C5 O3 . . -2.8(2)
C3 C4 C5 O3 . . 176.8(2)
N3 C6 C7 C8 . . 1.8(3)
C6 C7 C8 C9 . . -2.5(3)
C6 C7 C8 C8 . 3_687 176.7(2)
C7 C8 C9 C10 . . 1.2(3)
C8 C8 C9 C10 3_687 . -178.0(2)
C8 C9 C10 N3 . . 0.8(3)
C3 C2 N1 N2 . . 0.5(2)
C1 C2 N1 N2 . . -177.25(16)
C3 C2 N1 Cu1 . . -176.01(12)
C1 C2 N1 Cu1 . . 6.2(2)
N2 Cu1 N1 N2 3_576 . 2.8(2)
O1 Cu1 N1 N2 . . 177.5(2)
O3 Cu1 N1 N2 1_545 . -99.92(19)
N2 Cu1 N1 C2 3_576 . 178.31(15)
O1 Cu1 N1 C2 . . -6.97(14)
O3 Cu1 N1 C2 1_545 . 75.58(15)
C2 N1 N2 C4 . . -0.7(2)
Cu1 N1 N2 C4 . . 175.05(15)
C2 N1 N2 Cu1 . 3_576 -179.60(15)
Cu1 N1 N2 Cu1 . 3_576 -3.8(3)
C3 C4 N2 N1 . . 0.6(2)
C5 C4 N2 N1 . . -179.69(16)
C3 C4 N2 Cu1 . 3_576 179.69(13)
C5 C4 N2 Cu1 . 3_576 -0.6(2)
C9 C10 N3 C6 . . -1.5(3)
C7 C6 N3 C10 . . 0.3(3)
O2 C1 O1 Cu1 . . 175.90(16)
C2 C1 O1 Cu1 . . -4.8(2)
N1 Cu1 O1 C1 . . 6.42(14)
O3 Cu1 O1 C1 3_576 . -175.75(13)
O3 Cu1 O1 C1 1_545 . -87.58(13)
O4 C5 O3 Cu1 . 3_576 -174.44(14)
C4 C5 O3 Cu1 . 3_576 4.7(2)
